data_4326617
loop_
_publ_author_name
'Richard E. Wilson'
'S. Skanthakumar'
'C. L. Cahill'
'L. Soderholm'

_publ_section_title
;
 Structural Studies Coupling X-ray Diffraction and High-Energy X-ray
 Scattering in the UO22+-HBraq System
;
_journal_name_full 'Inorganic Chemistry'
_journal_page_first 10748
_journal_page_last 10754
_journal_paper_doi 10.1021/ic201265s
_journal_volume 50
_journal_year 2011
_chemical_formula_sum 'Br4 N2 O4 U'
_chemical_formula_weight 649.65
_chemical_name_systematic
; 
 ? 
;
_space_group_IT_number 2
_symmetry_cell_setting triclinic
_symmetry_space_group_name_Hall '-P 1'
_symmetry_space_group_name_H-M 'P -1'
_atom_sites_solution_hydrogens none
_atom_sites_solution_primary direct
_atom_sites_solution_secondary difmap
_audit_creation_method SHELXL-97
_cell_angle_alpha 98.075(2)
_cell_angle_beta 95.036(2)
_cell_angle_gamma 116.486(2)
_cell_formula_units_Z 1
_cell_length_a 6.7769(13)
_cell_length_b 6.8215(13)
_cell_length_c 7.6799(14)
_cell_measurement_reflns_used 2082
_cell_measurement_temperature 100(2)
_cell_measurement_theta_max 33.76
_cell_measurement_theta_min 4.52
_cell_volume 310.05(10)
_computing_structure_refinement 'SHELXL-97 (Sheldrick, 2008)'
_computing_structure_solution 'SHELXS-97 (Sheldrick, 2008)'
_diffrn_ambient_temperature 100(2)
_diffrn_measured_fraction_theta_full 0.993
_diffrn_measured_fraction_theta_max 0.921
_diffrn_measurement_device_type 'BRUKER APEX II'
_diffrn_measurement_method '0.3 deg w/exposures'
_diffrn_radiation_monochromator graphite
_diffrn_radiation_source 'fine-focus sealed tube'
_diffrn_radiation_type MoK\a
_diffrn_radiation_wavelength 0.71073
_diffrn_reflns_av_R_equivalents 0.0236
_diffrn_reflns_av_sigmaI/netI 0.0314
_diffrn_reflns_limit_h_max 10
_diffrn_reflns_limit_h_min -10
_diffrn_reflns_limit_k_max 10
_diffrn_reflns_limit_k_min -10
_diffrn_reflns_limit_l_max 11
_diffrn_reflns_limit_l_min -11
_diffrn_reflns_number 5377
_diffrn_reflns_theta_full 25.00
_diffrn_reflns_theta_max 33.76
_diffrn_reflns_theta_min 4.52
_exptl_absorpt_coefficient_mu 25.954
_exptl_absorpt_correction_T_max 0.1811
_exptl_absorpt_correction_T_min 0.1811
_exptl_absorpt_correction_type multi-scan
_exptl_absorpt_process_details SADABS
_exptl_crystal_colour yellow
_exptl_crystal_density_diffrn 3.479
_exptl_crystal_description prism
_exptl_crystal_F_000 278
_exptl_crystal_size_max 0.10
_exptl_crystal_size_mid 0.10
_exptl_crystal_size_min 0.10
_refine_diff_density_max 1.606
_refine_diff_density_min -2.715
_refine_diff_density_rms 0.316
_refine_ls_extinction_method none
_refine_ls_goodness_of_fit_ref 1.110
_refine_ls_hydrogen_treatment none
_refine_ls_matrix_type full
_refine_ls_number_parameters 52
_refine_ls_number_reflns 2288
_refine_ls_number_restraints 0
_refine_ls_restrained_S_all 1.110
_refine_ls_R_factor_all 0.0300
_refine_ls_R_factor_gt 0.0265
_refine_ls_shift/su_max 0.000
_refine_ls_shift/su_mean 0.000
_refine_ls_structure_factor_coef Fsqd
_refine_ls_weighting_details 'calc w=1/[\s^2^(Fo^2^)+(0.0381P)^2^+0.5897P] where P=(Fo^2^+2Fc^2^)/3'
_refine_ls_weighting_scheme calc
_refine_ls_wR_factor_gt 0.0703
_refine_ls_wR_factor_ref 0.0715
_reflns_number_gt 2082
_reflns_number_total 2288
_reflns_threshold_expression >2sigma(I)
_cod_data_source_file ic201265s_si_001_2.cif
_cod_data_source_block p1ammonium
_cod_database_code 4326617

loop_
_symmetry_equiv_pos_as_xyz
'x, y, z'
'-x, -y, -z'

loop_
_atom_site_label
_atom_site_type_symbol
_atom_site_fract_x
_atom_site_fract_y
_atom_site_fract_z
_atom_site_U_iso_or_equiv
_atom_site_adp_type
_atom_site_occupancy
_atom_site_symmetry_multiplicity
_atom_site_calc_flag
_atom_site_refinement_flags
U1 U 0.0000 0.5000 0.0000 0.00810(7) Uani 1 2 d S
Br1 Br 0.39814(7) 0.68329(7) -0.14312(6) 0.01239(10) Uani 1 1 d .
Br2 Br 0.23119(8) 0.73768(7) 0.34545(6) 0.01289(10) Uani 1 1 d .
O1 O -0.0465(6) 0.7287(5) -0.0339(5) 0.0123(6) Uani 1 1 d .
O2 O 0.2349(6) 0.2661(6) 0.4337(5) 0.0154(6) Uani 1 1 d .
N1 N 0.2121(7) 0.0633(7) 0.7371(5) 0.0139(7) Uani 1 1 d .

loop_
_atom_site_aniso_label
_atom_site_aniso_U_11
_atom_site_aniso_U_22
_atom_site_aniso_U_33
_atom_site_aniso_U_23
_atom_site_aniso_U_13
_atom_site_aniso_U_12
U1 0.00889(10) 0.00895(10) 0.00717(10) 0.00206(7) 0.00197(7) 0.00452(7)
Br1 0.0106(2) 0.0153(2) 0.0116(2) 0.00380(15) 0.00393(15) 0.00561(16)
Br2 0.0141(2) 0.0138(2) 0.00893(19) -0.00013(15) 0.00019(16) 0.00593(16)
O1 0.0139(15) 0.0112(14) 0.0139(15) 0.0041(11) 0.0027(12) 0.0070(12)
O2 0.0188(17) 0.0148(15) 0.0133(15) 0.0052(12) 0.0039(13) 0.0077(13)
N1 0.0151(18) 0.0175(18) 0.0115(17) 0.0047(14) 0.0017(14) 0.0094(15)

loop_
_atom_type_symbol
_atom_type_description
_atom_type_scat_dispersion_real
_atom_type_scat_dispersion_imag
_atom_type_scat_source
Br Br -0.2901 2.4595 'International Tables Vol C Tables 4.2.6.8 and 6.1.1.4'
H H 0.0000 0.0000 'International Tables Vol C Tables 4.2.6.8 and 6.1.1.4'
N N 0.0061 0.0033 'International Tables Vol C Tables 4.2.6.8 and 6.1.1.4'
O O 0.0106 0.0060 'International Tables Vol C Tables 4.2.6.8 and 6.1.1.4'
U U -9.6767 9.6646 'International Tables Vol C Tables 4.2.6.8 and 6.1.1.4'

loop_
_geom_angle_atom_site_label_1
_geom_angle_atom_site_label_2
_geom_angle_atom_site_label_3
_geom_angle
_geom_angle_site_symmetry_1
_geom_angle_site_symmetry_3
O1 U1 O1 180.000(1) 2_565 .
O1 U1 Br2 89.19(11) 2_565 2_565
O1 U1 Br2 90.81(11) . 2_565
O1 U1 Br2 90.81(11) 2_565 .
O1 U1 Br2 89.19(11) . .
Br2 U1 Br2 180.000(11) 2_565 .
O1 U1 Br1 90.03(11) 2_565 .
O1 U1 Br1 89.97(11) . .
Br2 U1 Br1 88.707(17) 2_565 .
Br2 U1 Br1 91.293(17) . .
O1 U1 Br1 89.97(11) 2_565 2_565
O1 U1 Br1 90.03(11) . 2_565
Br2 U1 Br1 91.293(17) 2_565 2_565
Br2 U1 Br1 88.707(17) . 2_565
Br1 U1 Br1 180.0 . 2_565

loop_
_geom_bond_atom_site_label_1
_geom_bond_atom_site_label_2
_geom_bond_distance
_geom_bond_site_symmetry_2
U1 O1 1.772(3) 2_565
U1 O1 1.772(3) .
U1 Br2 2.8139(6) 2_565
U1 Br2 2.8139(6) .
U1 Br1 2.8194(6) .
U1 Br1 2.8194(6) 2_565
